data_2236185
loop_
_publ_author_name
'Liu, Xiang-Yang'
'Wang, Cheng'
'Cheng, Yi-Qiang'

_publ_section_title
;
 Cyclo(-<small>L</small>-prolyl-<small>L</small>-valinyl-) from
 <i>Burkholderia thailandensis</i> MSMB43
;
_journal_coeditor_code FF2084
_journal_issue 11
_journal_name_full 'Acta Crystallographica Section E'
_journal_page_first o3182
_journal_page_last o3183
_journal_paper_doi 10.1107/S1600536812043000
_journal_volume 68
_journal_year 2012
_chemical_formula_iupac 'C10 H16 N2 O2'
_chemical_formula_moiety 'C10 H16 N2 O2'
_chemical_formula_sum 'C10 H16 N2 O2'
_chemical_formula_weight 196.25
_chemical_name_common cyclo(pro-val)
_chemical_name_systematic
;(3<i>S</i>,8a<i>S</i>)-3-Isopropylhexahydropyrrolo[1,2-<i>a</i>]pyrazine-1,4-
dione
;
_space_group_IT_number 19
_symmetry_cell_setting orthorhombic
_symmetry_space_group_name_Hall 'P 2ac 2ab'
_symmetry_space_group_name_H-M 'P 21 21 21'
_atom_sites_solution_hydrogens geom
_atom_sites_solution_primary direct
_atom_sites_solution_secondary difmap
_cell_angle_alpha 90.00
_cell_angle_beta 90.00
_cell_angle_gamma 90.00
_cell_formula_units_Z 8
_cell_length_a 5.62270(10)
_cell_length_b 10.2571(2)
_cell_length_c 34.2115(6)
_cell_measurement_reflns_used 999
_cell_measurement_temperature 100(2)
_cell_measurement_theta_max 69.53
_cell_measurement_theta_min 2.58
_cell_volume 1973.07(6)
_computing_cell_refinement 'SAINT (Bruker, 2007)'
_computing_data_collection 'APEX2 (Bruker, 2007)'
_computing_data_reduction 'SAINT (Bruker, 2007)'
_computing_molecular_graphics
;<i>SHELXTL</i> (Sheldrick, 2008) and <i>OLEX2</i>
(Dolomanov <i>et al.</i>, 2009)
;
_computing_publication_material
;<i>SHELXTL</i> (Sheldrick, 2008) and <i>OLEX2</i>
(Dolomanov <i>et al.</i>, 2009)
;
_computing_structure_refinement 'SHELXTL (Sheldrick, 2008)'
_computing_structure_solution 'SHELXTL (Sheldrick, 2008)'
_diffrn_ambient_temperature 100(2)
_diffrn_measured_fraction_theta_full 0.999
_diffrn_measured_fraction_theta_max 0.996
_diffrn_measurement_device_type 'Bruker APEXII area-detector'
_diffrn_measurement_method '0.50\% \w and 0.5 \% \f scans'
_diffrn_radiation_monochromator graphite
_diffrn_radiation_source 'fine-focus sealed tube'
_diffrn_radiation_type 'Cu K\a'
_diffrn_radiation_wavelength 1.54178
_diffrn_reflns_av_R_equivalents 0.0448
_diffrn_reflns_av_sigmaI/netI 0.0244
_diffrn_reflns_limit_h_max 6
_diffrn_reflns_limit_h_min -6
_diffrn_reflns_limit_k_max 12
_diffrn_reflns_limit_k_min -12
_diffrn_reflns_limit_l_max 41
_diffrn_reflns_limit_l_min -40
_diffrn_reflns_number 28285
_diffrn_reflns_theta_full 67.00
_diffrn_reflns_theta_max 69.53
_diffrn_reflns_theta_min 2.58
_exptl_absorpt_coefficient_mu 0.756
_exptl_absorpt_correction_T_max 0.9283
_exptl_absorpt_correction_T_min 0.8514
_exptl_absorpt_correction_type multi-scan
_exptl_absorpt_process_details
;
(SADABS; Bruker, 2007)
;
_exptl_crystal_colour colourless
_exptl_crystal_density_diffrn 1.321
_exptl_crystal_density_method 'not measured'
_exptl_crystal_description needle
_exptl_crystal_F_000 848
_exptl_crystal_size_max 0.22
_exptl_crystal_size_mid 0.14
_exptl_crystal_size_min 0.10
_refine_diff_density_max 0.299
_refine_diff_density_min -0.231
_refine_ls_abs_structure_details 'Flack (1983), 1481 Friedel pairs'
_refine_ls_abs_structure_Flack 0.05(17)
_refine_ls_extinction_method none
_refine_ls_goodness_of_fit_ref 1.022
_refine_ls_hydrogen_treatment mixed
_refine_ls_matrix_type full
_refine_ls_number_parameters 271
_refine_ls_number_reflns 3668
_refine_ls_number_restraints 3
_refine_ls_restrained_S_all 1.025
_refine_ls_R_factor_all 0.0364
_refine_ls_R_factor_gt 0.0308
_refine_ls_shift/su_max 0.001
_refine_ls_shift/su_mean 0.000
_refine_ls_structure_factor_coef Fsqd
_refine_ls_weighting_details 'calc w=1/[\s^2^(Fo^2^)+(0.0411P)^2^+0.4380P] where P=(Fo^2^+2Fc^2^)/3'
_refine_ls_weighting_scheme calc
_refine_ls_wR_factor_gt 0.0722
_refine_ls_wR_factor_ref 0.0749
_reflns_number_gt 3354
_reflns_number_total 3668
_reflns_threshold_expression I>2\s(I)
_cod_data_source_file ff2084.cif
_cod_data_source_block I
_cod_original_sg_symbol_Hall 'P 2ac 2ab '
_cod_database_code 2236185
_cod_database_fobs_code 2236185

loop_
_symmetry_equiv_pos_as_xyz
'x, y, z'
'x+1/2, -y+1/2, -z'
'-x, y+1/2, -z+1/2'
'-x+1/2, -y, z+1/2'

loop_
_atom_site_type_symbol
_atom_site_label
_atom_site_fract_x
_atom_site_fract_y
_atom_site_fract_z
_atom_site_U_iso_or_equiv
_atom_site_adp_type
_atom_site_calc_flag
_atom_site_refinement_flags
_atom_site_occupancy
_atom_site_symmetry_multiplicity
_atom_site_disorder_assembly
_atom_site_disorder_group
O O1 -0.0686(2) 0.57786(10) 0.42809(3) 0.0185(2) Uani d . 1 1 . .
O O2 0.6845(2) 0.29334(10) 0.46538(3) 0.0189(2) Uani d . 1 1 . .
N N1 0.1607(2) 0.39828(12) 0.41718(4) 0.0158(3) Uani d . 1 1 . .
H H1 0.120(3) 0.3984(17) 0.3926(6) 0.019 Uiso d . 1 1 . .
N N2 0.4056(2) 0.44278(12) 0.48284(4) 0.0151(3) Uani d . 1 1 . .
C C1 0.0698(3) 0.49203(15) 0.43957(4) 0.0154(3) Uani d . 1 1 . .
C C2 0.1570(3) 0.48683(15) 0.48164(4) 0.0152(3) Uani d D 1 1 . .
H H2 0.0559 0.4246 0.4968 0.018 Uiso calc R 1 1 . .
C C3 0.1676(3) 0.61678(15) 0.50308(5) 0.0177(3) Uani d . 1 1 . .
H H3A 0.0138 0.6373 0.5157 0.021 Uiso calc R 1 1 . .
H H3B 0.2109 0.6886 0.4851 0.021 Uiso calc R 1 1 . .
C C4 0.3622(3) 0.59338(16) 0.53340(4) 0.0179(3) Uani d . 1 1 . .
H H4A 0.4259 0.6767 0.5436 0.021 Uiso calc R 1 1 . .
H H4B 0.3025 0.5404 0.5555 0.021 Uiso calc R 1 1 . .
C C5 0.5497(3) 0.51970(15) 0.51009(4) 0.0167(3) Uani d D 1 1 . .
H H5A 0.6562 0.5804 0.4960 0.020 Uiso calc R 1 1 . .
H H5B 0.6463 0.4628 0.5272 0.020 Uiso calc R 1 1 . .
C C6 0.4837(3) 0.34091(14) 0.46205(4) 0.0155(3) Uani d . 1 1 . .
C C7 0.2933(3) 0.28844(14) 0.43410(4) 0.0155(3) Uani d . 1 1 . .
H H7 0.1787 0.2360 0.4500 0.019 Uiso calc R 1 1 . .
C C8 0.3954(3) 0.19864(15) 0.40270(4) 0.0175(3) Uani d . 1 1 . .
H H8 0.4958 0.1321 0.4163 0.021 Uiso calc R 1 1 . .
C C9 0.1969(3) 0.12534(16) 0.38147(5) 0.0215(3) Uani d . 1 1 . .
H H9A 0.1029 0.1870 0.3660 0.032 Uiso calc R 1 1 . .
H H9B 0.0940 0.0825 0.4007 0.032 Uiso calc R 1 1 . .
H H9C 0.2668 0.0596 0.3641 0.032 Uiso calc R 1 1 . .
C C10 0.5556(3) 0.27055(17) 0.37385(5) 0.0218(3) Uani d . 1 1 . .
H H10A 0.4603 0.3323 0.3586 0.033 Uiso calc R 1 1 . .
H H10B 0.6305 0.2075 0.3562 0.033 Uiso calc R 1 1 . .
H H10C 0.6790 0.3180 0.3882 0.033 Uiso calc R 1 1 . .
O O1A 1.0544(2) 0.43773(11) 0.33589(3) 0.0214(2) Uani d . 1 1 . .
O O2A 0.4323(2) 0.77776(12) 0.27683(3) 0.0320(3) Uani d . 1 1 A .
N N1A 0.7596(2) 0.58471(13) 0.34599(4) 0.0186(3) Uani d . 1 1 . .
H H1A 0.799(3) 0.5861(18) 0.3720(6) 0.022 Uiso d . 1 1 . .
N N2A 0.6766(3) 0.60603(14) 0.26780(4) 0.0221(3) Uani d . 1 1 A .
C C1A 0.8856(3) 0.50385(15) 0.32357(4) 0.0172(3) Uani d . 1 1 A .
C C2A 0.8103(3) 0.49229(16) 0.28135(4) 0.0190(3) Uani d . 1 1 . .
H H2A 0.7014 0.4155 0.2795 0.023 Uiso calc PR 0.715(5) 1 A 1
H H2B 0.7274 0.4081 0.2756 0.023 Uiso d PR 0.285(5) 1 A 2
C C3A 1.0062(5) 0.4726(3) 0.25090(7) 0.0201(8) Uani d PD 0.715(5) 1 A 1
H H3C 0.9797 0.3906 0.2363 0.024 Uiso calc PR 0.715(5) 1 A 1
H H3D 1.1637 0.4680 0.2638 0.024 Uiso calc PR 0.715(5) 1 A 1
C C4A 0.9952(6) 0.5904(3) 0.22307(7) 0.0283(7) Uani d PD 0.715(5) 1 A 1
H H4C 1.0389 0.5656 0.1960 0.034 Uiso calc PR 0.715(5) 1 A 1
H H4D 1.1001 0.6619 0.2320 0.034 Uiso calc PR 0.715(5) 1 A 1
C C3B 1.0460(10) 0.5041(11) 0.25504(12) 0.0201(8) Uani d PD 0.285(5) 1 A 2
H H3E 1.1567 0.5726 0.2642 0.024 Uiso calc PR 0.285(5) 1 A 2
H H3F 1.1306 0.4201 0.2518 0.024 Uiso calc PR 0.285(5) 1 A 2
C C4B 0.9032(14) 0.5445(9) 0.21869(9) 0.0283(7) Uani d PD 0.285(5) 1 A 2
H H4E 1.0131 0.5846 0.1996 0.034 Uiso calc PR 0.285(5) 1 A 2
H H4F 0.8355 0.4652 0.2065 0.034 Uiso calc PR 0.285(5) 1 A 2
C C5A 0.7235(3) 0.62958(18) 0.22612(5) 0.0281(4) Uani d . 1 1 . .
H H5C 0.6982 0.7222 0.2191 0.034 Uiso calc PR 0.715(5) 1 A 1
H H5D 0.6228 0.5738 0.2093 0.034 Uiso calc PR 0.715(5) 1 A 1
H H5E 0.7743 0.7210 0.2220 0.034 Uiso d PR 0.285(5) 1 A 2
H H5F 0.5790 0.6131 0.2104 0.034 Uiso d PR 0.285(5) 1 A 2
C C6A 0.5464(3) 0.68536(16) 0.28998(5) 0.0218(4) Uani d . 1 1 . .
C C7A 0.5431(3) 0.65377(15) 0.33383(4) 0.0187(3) Uani d . 1 1 A .
H H7A 0.4041 0.5954 0.3390 0.022 Uiso calc R 1 1 . .
C C8A 0.5085(3) 0.77939(15) 0.35758(4) 0.0189(3) Uani d . 1 1 . .
H H8A 0.3758 0.8289 0.3450 0.023 Uiso calc R 1 1 A .
C C9A 0.4322(3) 0.75127(17) 0.39963(5) 0.0234(4) Uani d . 1 1 A .
H H9D 0.5601 0.7050 0.4133 0.035 Uiso calc R 1 1 . .
H H9E 0.2885 0.6972 0.3995 0.035 Uiso calc R 1 1 . .
H H9F 0.3990 0.8336 0.4131 0.035 Uiso calc R 1 1 . .
C C10A 0.7283(3) 0.86638(17) 0.35596(5) 0.0262(4) Uani d . 1 1 A .
H H10D 0.6927 0.9504 0.3683 0.039 Uiso calc R 1 1 . .
H H10E 0.7740 0.8805 0.3286 0.039 Uiso calc R 1 1 . .
H H10F 0.8595 0.8241 0.3699 0.039 Uiso calc R 1 1 . .

loop_
_atom_site_aniso_label
_atom_site_aniso_U_11
_atom_site_aniso_U_22
_atom_site_aniso_U_33
_atom_site_aniso_U_12
_atom_site_aniso_U_13
_atom_site_aniso_U_23
O1 0.0189(5) 0.0192(5) 0.0175(5) 0.0049(5) -0.0028(5) -0.0005(4)
O2 0.0154(5) 0.0211(5) 0.0203(5) 0.0032(5) -0.0027(5) -0.0004(5)
N1 0.0175(7) 0.0179(6) 0.0119(6) 0.0029(6) -0.0035(5) 0.0006(5)
N2 0.0145(6) 0.0170(6) 0.0138(6) 0.0008(5) -0.0021(5) -0.0011(5)
C1 0.0140(7) 0.0174(7) 0.0148(7) -0.0030(7) -0.0006(6) 0.0004(6)
C2 0.0138(7) 0.0172(7) 0.0147(7) 0.0002(6) 0.0006(6) 0.0001(6)
C3 0.0151(7) 0.0201(7) 0.0178(7) 0.0007(6) -0.0001(6) -0.0028(6)
C4 0.0160(8) 0.0216(7) 0.0161(7) -0.0018(7) -0.0014(6) -0.0019(6)
C5 0.0162(7) 0.0184(7) 0.0155(7) -0.0020(7) -0.0034(6) 0.0001(6)
C6 0.0173(8) 0.0152(7) 0.0139(7) -0.0016(6) -0.0007(6) 0.0036(6)
C7 0.0169(8) 0.0145(7) 0.0151(7) 0.0005(6) -0.0001(6) 0.0025(6)
C8 0.0189(8) 0.0167(7) 0.0169(7) 0.0023(6) -0.0022(6) -0.0004(6)
C9 0.0243(8) 0.0211(8) 0.0190(8) -0.0011(7) 0.0001(7) -0.0048(7)
C10 0.0191(8) 0.0266(8) 0.0198(8) 0.0015(7) 0.0021(7) -0.0020(7)
O1A 0.0228(6) 0.0242(6) 0.0173(5) 0.0066(5) -0.0020(5) 0.0014(5)
O2A 0.0418(7) 0.0346(7) 0.0197(6) 0.0179(6) -0.0074(6) 0.0000(5)
N1A 0.0206(7) 0.0212(7) 0.0139(6) 0.0020(6) -0.0046(5) -0.0001(6)
N2A 0.0271(7) 0.0247(7) 0.0146(6) 0.0064(6) -0.0050(6) -0.0003(5)
C1A 0.0181(8) 0.0158(7) 0.0177(7) -0.0024(6) -0.0013(6) 0.0010(6)
C2A 0.0209(8) 0.0191(7) 0.0169(8) 0.0005(7) -0.0020(7) 0.0001(7)
C3A 0.0151(12) 0.0287(18) 0.0164(9) -0.0045(11) -0.0045(9) -0.0028(9)
C4A 0.0290(18) 0.0287(16) 0.0271(11) 0.0011(12) 0.0122(11) 0.0109(11)
C3B 0.0151(12) 0.0287(18) 0.0164(9) -0.0045(11) -0.0045(9) -0.0028(9)
C4B 0.0290(18) 0.0287(16) 0.0271(11) 0.0011(12) 0.0122(11) 0.0109(11)
C5A 0.0412(11) 0.0307(9) 0.0124(8) 0.0064(8) -0.0042(7) 0.0000(7)
C6A 0.0223(9) 0.0243(8) 0.0187(8) 0.0034(8) -0.0070(7) -0.0028(7)
C7A 0.0174(8) 0.0204(8) 0.0182(7) 0.0004(6) -0.0025(7) 0.0026(6)
C8A 0.0191(8) 0.0210(8) 0.0166(7) 0.0030(7) -0.0003(6) 0.0006(6)
C9A 0.0219(8) 0.0287(9) 0.0197(8) 0.0035(7) 0.0021(7) 0.0002(7)
C10A 0.0331(10) 0.0219(8) 0.0236(8) -0.0068(8) 0.0048(8) -0.0012(7)

loop_
_atom_type_symbol
_atom_type_description
_atom_type_scat_dispersion_real
_atom_type_scat_dispersion_imag
_atom_type_scat_source
C C 0.0181 0.0091 'International Tables Vol C Tables 4.2.6.8 and 6.1.1.4'
H H 0.0000 0.0000 'International Tables Vol C Tables 4.2.6.8 and 6.1.1.4'
N N 0.0311 0.0180 'International Tables Vol C Tables 4.2.6.8 and 6.1.1.4'
O O 0.0492 0.0322 'International Tables Vol C Tables 4.2.6.8 and 6.1.1.4'

loop_
_geom_angle_atom_site_label_1
_geom_angle_atom_site_label_2
_geom_angle_atom_site_label_3
_geom_angle
C1 N1 C7 121.45(13)
C1 N1 H1 116.9(12)
C7 N1 H1 121.0(12)
C6 N2 C5 125.23(13)
C6 N2 C2 122.52(13)
C5 N2 C2 112.22(12)
O1 C1 N1 124.88(14)
O1 C1 C2 121.83(13)
N1 C1 C2 113.28(13)
N2 C2 C1 110.11(12)
N2 C2 C3 102.62(12)
C1 C2 C3 115.95(13)
N2 C2 H2 109.3
C1 C2 H2 109.3
C3 C2 H2 109.3
C2 C3 C4 102.58(13)
C2 C3 H3A 111.3
C4 C3 H3A 111.3
C2 C3 H3B 111.3
C4 C3 H3B 111.3
H3A C3 H3B 109.2
C5 C4 C3 102.61(12)
C5 C4 H4A 111.2
C3 C4 H4A 111.2
C5 C4 H4B 111.2
C3 C4 H4B 111.2
H4A C4 H4B 109.2
N2 C5 C4 102.57(12)
N2 C5 H5A 111.3
C4 C5 H5A 111.3
N2 C5 H5B 111.3
C4 C5 H5B 111.3
H5A C5 H5B 109.2
O2 C6 N2 124.02(14)
O2 C6 C7 123.85(14)
N2 C6 C7 112.11(13)
N1 C7 C8 112.07(12)
N1 C7 C6 109.31(12)
C8 C7 C6 112.84(13)
N1 C7 H7 107.5
C8 C7 H7 107.5
C6 C7 H7 107.5
C10 C8 C7 112.67(13)
C10 C8 C9 111.19(13)
C7 C8 C9 110.87(13)
C10 C8 H8 107.3
C7 C8 H8 107.3
C9 C8 H8 107.3
C8 C9 H9A 109.5
C8 C9 H9B 109.5
H9A C9 H9B 109.5
C8 C9 H9C 109.5
H9A C9 H9C 109.5
H9B C9 H9C 109.5
C8 C10 H10A 109.5
C8 C10 H10B 109.5
H10A C10 H10B 109.5
C8 C10 H10C 109.5
H10A C10 H10C 109.5
H10B C10 H10C 109.5
C1A N1A C7A 125.26(13)
C1A N1A H1A 116.0(12)
C7A N1A H1A 118.0(12)
C6A N2A C2A 126.07(13)
C6A N2A C5A 123.44(14)
C2A N2A C5A 110.25(13)
O1A C1A N1A 123.44(14)
O1A C1A C2A 119.79(14)
N1A C1A C2A 116.76(13)
N2A C2A C1A 112.62(13)
N2A C2A C3A 105.04(15)
C1A C2A C3A 117.37(17)
N2A C2A C3B 100.7(3)
C1A C2A C3B 107.4(3)
C3A C2A C3B 15.0(4)
N2A C2A H2A 107.1
C1A C2A H2A 107.1
C3A C2A H2A 107.1
N2A C2A H2B 112.8
C1A C2A H2B 112.7
C3B C2A H2B 109.8
C2A C3A C4A 106.77(18)
C2A C3A H3C 110.4
C4A C3A H3C 110.4
C2A C3A H3D 110.4
C4A C3A H3D 110.4
H3C C3A H3D 108.6
C3A C4A C5A 101.4(2)
C3A C4A H4C 111.5
C5A C4A H4C 111.5
C3A C4A H4D 111.5
C5A C4A H4D 111.5
H4C C4A H4D 109.3
C4B C3B C2A 92.4(3)
C4B C3B H3E 113.2
C2A C3B H3E 113.2
C4B C3B H3F 113.2
C2A C3B H3F 113.2
H3E C3B H3F 110.6
C5A C4B C3B 114.2(4)
C5A C4B H4E 108.7
C3B C4B H4E 108.7
C5A C4B H4F 108.7
C3B C4B H4F 108.7
H4E C4B H4F 107.6
C4B C5A N2A 102.1(2)
N2A C5A C4A 101.27(15)
N2A C5A H5C 111.5
C4A C5A H5C 111.5
N2A C5A H5D 111.5
C4A C5A H5D 111.5
H5C C5A H5D 109.3
C4B C5A H5E 111.5
N2A C5A H5E 110.3
C4B C5A H5F 113.5
N2A C5A H5F 110.7
H5E C5A H5F 108.7
O2A C6A N2A 123.30(15)
O2A C6A C7A 120.94(14)
N2A C6A C7A 115.76(14)
N1A C7A C6A 111.64(13)
N1A C7A C8A 111.08(13)
C6A C7A C8A 109.98(13)
N1A C7A H7A 108.0
C6A C7A H7A 108.0
C8A C7A H7A 108.0
C10A C8A C9A 111.84(14)
C10A C8A C7A 111.64(13)
C9A C8A C7A 112.04(13)
C10A C8A H8A 107.0
C9A C8A H8A 107.0
C7A C8A H8A 107.0
C8A C9A H9D 109.5
C8A C9A H9E 109.5
H9D C9A H9E 109.5
C8A C9A H9F 109.5
H9D C9A H9F 109.5
H9E C9A H9F 109.5
C8A C10A H10D 109.5
C8A C10A H10E 109.5
H10D C10A H10E 109.5
C8A C10A H10F 109.5
H10D C10A H10F 109.5
H10E C10A H10F 109.5

loop_
_geom_bond_atom_site_label_1
_geom_bond_atom_site_label_2
_geom_bond_distance
O1 C1 1.2390(19)
O2 C6 1.2354(19)
N1 C1 1.331(2)
N1 C7 1.4698(19)
N1 H1 0.872(19)
N2 C6 1.3381(19)
N2 C5 1.4656(19)
N2 C2 1.469(2)
C1 C2 1.521(2)
C2 C3 1.523(2)
C2 H2 1.0000
C3 C4 1.527(2)
C3 H3A 0.9900
C3 H3B 0.9900
C4 C5 1.523(2)
C4 H4A 0.9900
C4 H4B 0.9900
C5 H5A 0.9900
C5 H5B 0.9900
C6 C7 1.533(2)
C7 C8 1.527(2)
C7 H7 1.0000
C8 C10 1.526(2)
C8 C9 1.529(2)
C8 H8 1.0000
C9 H9A 0.9800
C9 H9B 0.9800
C9 H9C 0.9800
C10 H10A 0.9800
C10 H10B 0.9800
C10 H10C 0.9800
O1A C1A 1.2402(19)
O2A C6A 1.230(2)
N1A C1A 1.333(2)
N1A C7A 1.469(2)
N1A H1A 0.916(19)
N2A C6A 1.332(2)
N2A C2A 1.463(2)
N2A C5A 1.470(2)
C1A C2A 1.510(2)
C2A C3A 1.530(3)
C2A C3B 1.607(4)
C2A H2A 1.0000
C2A H2B 1.0000
C3A C4A 1.539(3)
C3A H3C 0.9900
C3A H3D 0.9900
C4A C5A 1.583(4)
C4A H4C 0.9900
C4A H4D 0.9900
C3B C4B 1.537(3)
C3B H3E 0.9900
C3B H3F 0.9900
C4B C5A 1.359(7)
C4B H4E 0.9900
C4B H4F 0.9900
C5A H5C 0.9900
C5A H5D 0.9900
C5A H5E 0.9900
C5A H5F 0.9900
C6A C7A 1.535(2)
C7A C8A 1.536(2)
C7A H7A 1.0000
C8A C10A 1.525(2)
C8A C9A 1.528(2)
C8A H8A 1.0000
C9A H9D 0.9800
C9A H9E 0.9800
C9A H9F 0.9800
C10A H10D 0.9800
C10A H10E 0.9800
C10A H10F 0.9800

loop_
_geom_hbond_atom_site_label_D
_geom_hbond_atom_site_label_H
_geom_hbond_atom_site_label_A
_geom_hbond_site_symmetry_A
_geom_hbond_distance_DH
_geom_hbond_distance_HA
_geom_hbond_distance_DA
_geom_hbond_angle_DHA
N1 H1 O1A 1_455 0.872(19) 2.016(19) 2.8734(17) 167.7(17)
N1A H1A O1 1_655 0.916(19) 2.06(2) 2.9710(17) 172.3(17)

loop_
_geom_torsion_atom_site_label_1
_geom_torsion_atom_site_label_2
_geom_torsion_atom_site_label_3
_geom_torsion_atom_site_label_4
_geom_torsion
C7 N1 C1 O1 -170.29(14)
C7 N1 C1 C2 11.1(2)
C6 N2 C2 C1 -45.57(18)
C5 N2 C2 C1 136.54(13)
C6 N2 C2 C3 -169.60(13)
C5 N2 C2 C3 12.51(15)
O1 C1 C2 N2 -143.76(14)
N1 C1 C2 N2 34.95(18)
O1 C1 C2 C3 -27.8(2)
N1 C1 C2 C3 150.87(14)
N2 C2 C3 C4 -33.24(14)
C1 C2 C3 C4 -153.30(13)
C2 C3 C4 C5 42.04(15)
C6 N2 C5 C4 -164.35(13)
C2 N2 C5 C4 13.47(16)
C3 C4 C5 N2 -33.83(15)
C5 N2 C6 O2 5.3(2)
C2 N2 C6 O2 -172.35(14)
C5 N2 C6 C7 -175.76(13)
C2 N2 C6 C7 6.64(19)
C1 N1 C7 C8 -175.93(14)
C1 N1 C7 C6 -50.06(19)
O2 C6 C7 N1 -142.09(14)
N2 C6 C7 N1 38.92(17)
O2 C6 C7 C8 -16.7(2)
N2 C6 C7 C8 164.34(13)
N1 C7 C8 C10 56.61(17)
C6 C7 C8 C10 -67.31(17)
N1 C7 C8 C9 -68.72(16)
C6 C7 C8 C9 167.36(13)
C7A N1A C1A O1A -172.92(14)
C7A N1A C1A C2A 5.6(2)
C6A N2A C2A C1A -26.9(2)
C5A N2A C2A C1A 147.63(14)
C6A N2A C2A C3A -155.8(2)
C5A N2A C2A C3A 18.7(2)
C6A N2A C2A C3B -141.0(4)
C5A N2A C2A C3B 33.5(4)
O1A C1A C2A N2A -158.55(15)
N1A C1A C2A N2A 22.8(2)
O1A C1A C2A C3A -36.4(2)
N1A C1A C2A C3A 145.00(17)
O1A C1A C2A C3B -48.6(4)
N1A C1A C2A C3B 132.8(4)
N2A C2A C3A C4A 7.3(3)
C1A C2A C3A C4A -118.7(3)
C2A C3A C4A C5A -27.8(3)
N2A C2A C3B C4B -40.4(7)
C1A C2A C3B C4B -158.4(5)
C2A C3B C4B C5A 41.1(9)
C3B C4B C5A N2A -23.0(8)
C6A N2A C5A C4B 166.1(4)
C2A N2A C5A C4B -8.6(5)
C6A N2A C5A C4A 138.76(19)
C2A N2A C5A C4A -35.9(2)
C3A C4A C5A N2A 37.7(3)
C2A N2A C6A O2A -177.98(16)
C5A N2A C6A O2A 8.2(3)
C2A N2A C6A C7A 1.2(2)
C5A N2A C6A C7A -172.63(15)
C1A N1A C7A C6A -31.1(2)
C1A N1A C7A C8A -154.21(15)
O2A C6A C7A N1A -154.28(15)
N2A C6A C7A N1A 26.5(2)
O2A C6A C7A C8A -30.5(2)
N2A C6A C7A C8A 150.31(15)
N1A C7A C8A C10A 53.83(17)
C6A C7A C8A C10A -70.28(17)
N1A C7A C8A C9A -72.51(17)
C6A C7A C8A C9A 163.39(14)
